data_7205864
loop_
_publ_author_name
'Chen, Min'
'Chen, Man-Sheng'
'Okamura, Taka-aki'
'Lv, Mei-Fang'
'Sun, Wei-Yin'
'Ueyama, Norikazu'

_publ_section_title
;
 A series of silver(i)--lanthanide(iii) heterometallic coordination
 polymers: syntheses, structures and photoluminescent properties
;
_journal_issue 11
_journal_name_full CrystEngComm
_journal_page_first 3801
_journal_paper_doi 10.1039/c0ce00921k
_journal_volume 13
_journal_year 2011
_chemical_formula_moiety 'C20 H10 Ag Eu N6 O8 '
_chemical_formula_sum 'C20 H10 Ag Eu N6 O8'
_chemical_formula_weight 722.16
_chemical_name_systematic
;
?
;
_space_group_IT_number 15
_symmetry_cell_setting monoclinic
_symmetry_Int_Tables_number 15
_symmetry_space_group_name_Hall '-C 2yc'
_symmetry_space_group_name_H-M 'C 1 2/c 1'
_atom_sites_solution_hydrogens geom
_atom_sites_solution_primary direct
_atom_sites_solution_secondary difmap
_audit_creation_date 2010-04-14
_audit_creation_method SHELXL-97
_cell_angle_alpha 90.00
_cell_angle_beta 115.676(15)
_cell_angle_gamma 90.00
_cell_formula_units_Z 4
_cell_length_a 14.358(5)
_cell_length_b 16.949(6)
_cell_length_c 9.127(3)
_cell_measurement_reflns_used 9067
_cell_measurement_temperature 200
_cell_measurement_theta_max 27.5
_cell_measurement_theta_min 3.0
_cell_volume 2001.8(12)
_computing_structure_refinement 'SHELXL-97 (Sheldrick, 1997)'
_computing_structure_solution 'SIR92 (Altomare et al., 1994)'
_diffrn_ambient_temperature 200
_diffrn_detector_area_resol_mean 10.0
_diffrn_measured_fraction_theta_full 0.997
_diffrn_measured_fraction_theta_max 0.997
_diffrn_measurement_device_type 'Rigaku RAXIS-RAPID II'
_diffrn_measurement_method \w
_diffrn_radiation_source
;
MicroMax-007HF microfocus rotating anode X-ray generator
;
_diffrn_radiation_type MoK\a
_diffrn_radiation_wavelength 0.71075
_diffrn_reflns_av_R_equivalents 0.0296
_diffrn_reflns_av_sigmaI/netI 0.0209
_diffrn_reflns_limit_h_max 18
_diffrn_reflns_limit_h_min -18
_diffrn_reflns_limit_k_max 21
_diffrn_reflns_limit_k_min -22
_diffrn_reflns_limit_l_max 11
_diffrn_reflns_limit_l_min -11
_diffrn_reflns_number 9287
_diffrn_reflns_theta_full 27.47
_diffrn_reflns_theta_max 27.47
_diffrn_reflns_theta_min 3.15
_exptl_absorpt_coefficient_mu 4.153
_exptl_absorpt_correction_T_max 0.8193
_exptl_absorpt_correction_T_min 0.5747
_exptl_absorpt_correction_type multi-scan
_exptl_absorpt_process_details
;
Higashi, T. (1995). Program for Absorption Correction.
Rigaku Corporation, Tokyo, Japan.
;
_exptl_crystal_colour colorless
_exptl_crystal_density_diffrn 2.410
_exptl_crystal_density_method 'not measured'
_exptl_crystal_description block
_exptl_crystal_F_000 1393
_exptl_crystal_size_max 0.15
_exptl_crystal_size_mid 0.10
_exptl_crystal_size_min 0.05
_refine_diff_density_max 0.832
_refine_diff_density_min -0.409
_refine_diff_density_rms 0.111
_refine_ls_extinction_method none
_refine_ls_goodness_of_fit_ref 1.144
_refine_ls_hydrogen_treatment constr
_refine_ls_matrix_type full
_refine_ls_number_parameters 170
_refine_ls_number_reflns 2280
_refine_ls_number_restraints 0
_refine_ls_restrained_S_all 1.144
_refine_ls_R_factor_all 0.0168
_refine_ls_R_factor_gt 0.0162
_refine_ls_shift/su_max 0.003
_refine_ls_shift/su_mean 0.000
_refine_ls_structure_factor_coef Fsqd
_refine_ls_weighting_details 'calc w=1/[\s^2^(Fo^2^)+(0.0184P)^2^+3.3041P] where P=(Fo^2^+2Fc^2^)/3'
_refine_ls_weighting_scheme calc
_refine_ls_wR_factor_gt 0.0404
_refine_ls_wR_factor_ref 0.0406
_reflns_number_gt 2222
_reflns_number_total 2280
_reflns_threshold_expression I>2\s(I)
_cod_data_source_file c0ce00921k.txt
_cod_data_source_block 5
_cod_original_sg_symbol_H-M 'C 2/c'
_cod_original_formula_sum 'C20 H10 Ag Eu N6 O8 '
_cod_database_code 7205864

loop_
_symmetry_equiv_pos_as_xyz
'x, y, z'
'-x, y, -z+1/2'
'x+1/2, y+1/2, z'
'-x+1/2, y+1/2, -z+1/2'
'-x, -y, -z'
'x, -y, z-1/2'
'-x+1/2, -y+1/2, -z'
'x+1/2, -y+1/2, z-1/2'

loop_
_atom_site_label
_atom_site_type_symbol
_atom_site_fract_x
_atom_site_fract_y
_atom_site_fract_z
_atom_site_U_iso_or_equiv
_atom_site_adp_type
_atom_site_occupancy
_atom_site_symmetry_multiplicity
_atom_site_calc_flag
_atom_site_refinement_flags
_atom_site_disorder_assembly
_atom_site_disorder_group
Eu1 Eu 0.5000 0.907321(7) 0.2500 0.00889(5) Uani 1 2 d S . .
Ag1 Ag 0.5000 0.640799(16) 1.2500 0.02658(7) Uani 1 2 d S . .
O1 O 0.44878(16) 0.83093(11) 0.4368(2) 0.0357(4) Uani 1 1 d . . .
O2 O 0.37868(14) 0.79330(11) 0.1813(2) 0.0322(4) Uani 1 1 d . . .
O3 O 0.12676(11) 0.56754(8) 0.01599(17) 0.0158(3) Uani 1 1 d . . .
O4 O 0.09509(13) 0.50649(10) 0.20463(18) 0.0260(4) Uani 1 1 d . . .
N1 N 0.34817(13) 0.61999(10) 0.7359(2) 0.0158(3) Uani 1 1 d . . .
N2 N 0.41090(15) 0.62015(12) 0.9997(2) 0.0227(4) Uani 1 1 d . . .
N3 N 0.38894(17) 0.54263(12) 0.9490(2) 0.0306(5) Uani 1 1 d . . .
C1 C 0.31521(15) 0.64196(11) 0.5698(2) 0.0139(4) Uani 1 1 d . . .
C2 C 0.36264(15) 0.70409(12) 0.5299(3) 0.0153(4) Uani 1 1 d . . .
H1 H 0.4125 0.7357 0.6128 0.018 Uiso 1 1 calc R . .
C3 C 0.33636(16) 0.71967(11) 0.3669(3) 0.0145(4) Uani 1 1 d . . .
C4 C 0.26386(15) 0.67280(11) 0.2450(2) 0.0142(4) Uani 1 1 d . . .
H2 H 0.2484 0.6820 0.1342 0.017 Uiso 1 1 calc R . .
C5 C 0.21422(15) 0.61230(11) 0.2876(2) 0.0132(4) Uani 1 1 d . . .
C6 C 0.23890(16) 0.59727(11) 0.4497(3) 0.0156(4) Uani 1 1 d . . .
H3 H 0.2040 0.5568 0.4784 0.019 Uiso 1 1 calc R . .
C11 C 0.38618(16) 0.66509(13) 0.8718(3) 0.0198(4) Uani 1 1 d . . .
H4 H 0.3937 0.7208 0.8739 0.024 Uiso 1 1 calc R . .
C12 C 0.35198(19) 0.54473(13) 0.7914(3) 0.0260(5) Uani 1 1 d . . .
H5 H 0.3303 0.4995 0.7233 0.031 Uiso 1 1 calc R . .
C31 C 0.39055(16) 0.78611(11) 0.3256(3) 0.0163(4) Uani 1 1 d . . .
C51 C 0.13764(14) 0.55857(11) 0.1585(2) 0.0128(4) Uani 1 1 d . . .

loop_
_atom_site_aniso_label
_atom_site_aniso_U_11
_atom_site_aniso_U_22
_atom_site_aniso_U_33
_atom_site_aniso_U_23
_atom_site_aniso_U_13
_atom_site_aniso_U_12
Eu1 0.01102(7) 0.00816(7) 0.00688(8) 0.000 0.00331(5) 0.000
Ag1 0.02959(13) 0.03406(14) 0.00884(12) 0.000 0.00154(10) 0.000
O1 0.0570(11) 0.0331(9) 0.0276(9) -0.0145(7) 0.0284(9) -0.0308(9)
O2 0.0395(10) 0.0365(9) 0.0146(8) 0.0022(7) 0.0061(7) -0.0239(8)
O3 0.0172(6) 0.0188(7) 0.0085(7) 0.0005(5) 0.0030(6) -0.0012(5)
O4 0.0323(8) 0.0278(8) 0.0134(7) -0.0008(6) 0.0057(6) -0.0187(7)
N1 0.0173(8) 0.0177(8) 0.0103(8) -0.0002(6) 0.0039(7) -0.0044(6)
N2 0.0243(9) 0.0263(9) 0.0117(9) -0.0002(7) 0.0024(7) -0.0047(8)
N3 0.0397(11) 0.0255(10) 0.0170(9) 0.0025(8) 0.0032(9) -0.0110(9)
C1 0.0163(9) 0.0157(8) 0.0089(9) 0.0007(7) 0.0046(7) -0.0010(7)
C2 0.0147(9) 0.0149(8) 0.0141(10) -0.0019(7) 0.0043(8) -0.0036(7)
C3 0.0155(9) 0.0126(8) 0.0171(11) 0.0005(7) 0.0084(8) -0.0023(7)
C4 0.0165(8) 0.0150(8) 0.0115(9) 0.0011(7) 0.0064(7) -0.0007(7)
C5 0.0148(8) 0.0127(8) 0.0108(9) -0.0002(7) 0.0043(7) -0.0022(7)
C6 0.0184(9) 0.0147(9) 0.0133(10) 0.0006(7) 0.0064(8) -0.0041(7)
C11 0.0225(10) 0.0214(10) 0.0109(9) -0.0024(8) 0.0030(8) -0.0007(8)
C12 0.0363(12) 0.0198(10) 0.0143(10) 0.0021(8) 0.0039(9) -0.0089(9)
C31 0.0168(9) 0.0137(8) 0.0191(11) 0.0013(7) 0.0086(8) -0.0023(7)
C51 0.0137(8) 0.0124(8) 0.0102(9) 0.0005(7) 0.0031(7) -0.0007(7)

loop_
_atom_type_symbol
_atom_type_description
_atom_type_scat_dispersion_real
_atom_type_scat_dispersion_imag
_atom_type_scat_source
C C 0.0033 0.0016 'International Tables Vol C Tables 4.2.6.8 and 6.1.1.4'
H H 0.0000 0.0000 'International Tables Vol C Tables 4.2.6.8 and 6.1.1.4'
Ag Ag -0.8971 1.1015 'International Tables Vol C Tables 4.2.6.8 and 6.1.1.4'
Eu Eu -0.1578 3.6682 'International Tables Vol C Tables 4.2.6.8 and 6.1.1.4'
N N 0.0061 0.0033 'International Tables Vol C Tables 4.2.6.8 and 6.1.1.4'
O O 0.0106 0.0060 'International Tables Vol C Tables 4.2.6.8 and 6.1.1.4'

loop_
_geom_angle_atom_site_label_1
_geom_angle_atom_site_label_2
_geom_angle_atom_site_label_3
_geom_angle
_geom_angle_site_symmetry_1
_geom_angle_site_symmetry_3
_geom_angle_publ_flag
O4 Eu1 O4 86.79(10) 4 3 ?
O4 Eu1 O3 78.51(6) 4 7_565 ?
O4 Eu1 O3 86.36(6) 3 7_565 ?
O4 Eu1 O3 86.36(6) 4 8_566 ?
O4 Eu1 O3 78.51(6) 3 8_566 ?
O3 Eu1 O3 159.18(7) 7_565 8_566 ?
O4 Eu1 O1 83.28(7) 4 . ?
O4 Eu1 O1 150.69(6) 3 . ?
O3 Eu1 O1 118.26(6) 7_565 . ?
O3 Eu1 O1 73.40(6) 8_566 . ?
O4 Eu1 O1 150.69(6) 4 2_655 ?
O4 Eu1 O1 83.28(7) 3 2_655 ?
O3 Eu1 O1 73.40(6) 7_565 2_655 ?
O3 Eu1 O1 118.26(6) 8_566 2_655 ?
O1 Eu1 O1 117.41(9) . 2_655 ?
O4 Eu1 O2 157.01(6) 4 2_655 ?
O4 Eu1 O2 101.88(7) 3 2_655 ?
O3 Eu1 O2 122.85(5) 7_565 2_655 ?
O3 Eu1 O2 74.79(6) 8_566 2_655 ?
O1 Eu1 O2 78.85(7) . 2_655 ?
O1 Eu1 O2 52.28(6) 2_655 2_655 ?
O4 Eu1 O2 101.88(7) 4 . ?
O4 Eu1 O2 157.01(6) 3 . ?
O3 Eu1 O2 74.79(6) 7_565 . ?
O3 Eu1 O2 122.85(5) 8_566 . ?
O1 Eu1 O2 52.28(6) . . ?
O1 Eu1 O2 78.85(7) 2_655 . ?
O2 Eu1 O2 78.37(10) 2_655 . ?
O4 Eu1 C31 92.88(7) 4 . ?
O4 Eu1 C31 176.65(6) 3 . ?
O3 Eu1 C31 96.84(6) 7_565 . ?
O3 Eu1 C31 98.14(6) 8_566 . ?
O1 Eu1 C31 26.08(6) . . ?
O1 Eu1 C31 98.55(7) 2_655 . ?
O2 Eu1 C31 77.22(7) 2_655 . ?
O2 Eu1 C31 26.20(6) . . ?
O4 Eu1 C31 176.65(6) 4 2_655 ?
O4 Eu1 C31 92.88(7) 3 2_655 ?
O3 Eu1 C31 98.14(6) 7_565 2_655 ?
O3 Eu1 C31 96.84(6) 8_566 2_655 ?
O1 Eu1 C31 98.55(7) . 2_655 ?
O1 Eu1 C31 26.08(6) 2_655 2_655 ?
O2 Eu1 C31 26.20(6) 2_655 2_655 ?
O2 Eu1 C31 77.22(7) . 2_655 ?
C31 Eu1 C31 87.64(9) . 2_655 ?
N2 Ag1 N2 160.89(11) 2_657 . ?
C31 O1 Eu1 92.97(14) . . ?
C31 O2 Eu1 92.80(13) . . ?
C51 O3 Eu1 141.81(13) . 7_565 ?
C51 O4 Eu1 171.54(14) . 3_445 ?
C11 N1 C12 104.60(18) . . ?
C11 N1 C1 129.94(18) . . ?
C12 N1 C1 125.40(18) . . ?
C11 N2 N3 108.65(18) . . ?
C11 N2 Ag1 132.33(16) . . ?
N3 N2 Ag1 117.63(14) . . ?
C12 N3 N2 105.60(18) . . ?
C2 C1 C6 121.07(19) . . ?
C2 C1 N1 120.15(17) . . ?
C6 C1 N1 118.69(18) . . ?
C1 C2 C3 119.21(18) . . ?
C1 C2 H1 120.4 . . ?
C3 C2 H1 120.4 . . ?
C2 C3 C4 120.47(18) . . ?
C2 C3 C31 118.60(18) . . ?
C4 C3 C31 120.9(2) . . ?
C3 C4 C5 119.33(19) . . ?
C3 C4 H2 120.3 . . ?
C5 C4 H2 120.3 . . ?
C6 C5 C4 120.42(18) . . ?
C6 C5 C51 118.82(17) . . ?
C4 C5 C51 120.64(18) . . ?
C5 C6 C1 119.36(18) . . ?
C5 C6 H3 120.3 . . ?
C1 C6 H3 120.3 . . ?
N2 C11 N1 109.57(19) . . ?
N2 C11 H4 125.2 . . ?
N1 C11 H4 125.2 . . ?
N3 C12 N1 111.6(2) . . ?
N3 C12 H5 124.2 . . ?
N1 C12 H5 124.2 . . ?
O1 C31 O2 121.9(2) . . ?
O1 C31 C3 119.1(2) . . ?
O2 C31 C3 118.92(19) . . ?
O1 C31 Eu1 60.95(12) . . ?
O2 C31 Eu1 61.00(11) . . ?
C3 C31 Eu1 177.60(14) . . ?
O4 C51 O3 125.38(18) . . ?
O4 C51 C5 117.33(18) . . ?
O3 C51 C5 117.16(17) . . ?

loop_
_geom_bond_atom_site_label_1
_geom_bond_atom_site_label_2
_geom_bond_distance
_geom_bond_site_symmetry_2
_geom_bond_publ_flag
Eu1 O4 2.3131(16) 4 ?
Eu1 O4 2.3132(16) 3 ?
Eu1 O3 2.3578(16) 7_565 ?
Eu1 O3 2.3578(16) 8_566 ?
Eu1 O1 2.4925(18) . ?
Eu1 O1 2.4925(18) 2_655 ?
Eu1 O2 2.4931(17) 2_655 ?
Eu1 O2 2.4931(17) . ?
Eu1 C31 2.847(2) . ?
Eu1 C31 2.847(2) 2_655 ?
Ag1 N2 2.108(2) 2_657 ?
Ag1 N2 2.108(2) . ?
O1 C31 1.253(3) . ?
O2 C31 1.259(3) . ?
O3 C51 1.251(3) . ?
O3 Eu1 2.3578(16) 7_565 ?
O4 C51 1.246(2) . ?
O4 Eu1 2.3132(16) 3_445 ?
N1 C11 1.354(3) . ?
N1 C12 1.365(3) . ?
N1 C1 1.428(3) . ?
N2 C11 1.308(3) . ?
N2 N3 1.383(3) . ?
N3 C12 1.300(3) . ?
C1 C2 1.385(3) . ?
C1 C6 1.391(3) . ?
C2 C3 1.393(3) . ?
C2 H1 0.9500 . ?
C3 C4 1.396(3) . ?
C3 C31 1.506(3) . ?
C4 C5 1.397(3) . ?
C4 H2 0.9500 . ?
C5 C6 1.387(3) . ?
C5 C51 1.518(3) . ?
C6 H3 0.9500 . ?
C11 H4 0.9500 . ?
C12 H5 0.9500 . ?

loop_
_geom_torsion_atom_site_label_1
_geom_torsion_atom_site_label_2
_geom_torsion_atom_site_label_3
_geom_torsion_atom_site_label_4
_geom_torsion
_geom_torsion_site_symmetry_1
_geom_torsion_site_symmetry_2
_geom_torsion_site_symmetry_3
_geom_torsion_site_symmetry_4
_geom_torsion_publ_flag
O4 Eu1 O1 C31 110.85(15) 4 . . . ?
O4 Eu1 O1 C31 -178.12(13) 3 . . . ?
O3 Eu1 O1 C31 37.77(16) 7_565 . . . ?
O3 Eu1 O1 C31 -160.95(16) 8_566 . . . ?
O1 Eu1 O1 C31 -47.26(13) 2_655 . . . ?
O2 Eu1 O1 C31 -83.68(15) 2_655 . . . ?
O2 Eu1 O1 C31 0.17(13) . . . . ?
C31 Eu1 O1 C31 -66.31(17) 2_655 . . . ?
O4 Eu1 O2 C31 -71.87(15) 4 . . . ?
O4 Eu1 O2 C31 177.69(15) 3 . . . ?
O3 Eu1 O2 C31 -146.32(15) 7_565 . . . ?
O3 Eu1 O2 C31 21.49(17) 8_566 . . . ?
O1 Eu1 O2 C31 -0.17(13) . . . . ?
O1 Eu1 O2 C31 138.05(15) 2_655 . . . ?
O2 Eu1 O2 C31 84.64(14) 2_655 . . . ?
C31 Eu1 O2 C31 111.43(15) 2_655 . . . ?
N2 Ag1 N2 C11 -162.2(2) 2_657 . . . ?
N2 Ag1 N2 N3 2.59(16) 2_657 . . . ?
C11 N2 N3 C12 0.2(3) . . . . ?
Ag1 N2 N3 C12 -167.98(17) . . . . ?
C11 N1 C1 C2 32.4(3) . . . . ?
C12 N1 C1 C2 -144.2(2) . . . . ?
C11 N1 C1 C6 -151.0(2) . . . . ?
C12 N1 C1 C6 32.4(3) . . . . ?
C6 C1 C2 C3 -2.8(3) . . . . ?
N1 C1 C2 C3 173.80(18) . . . . ?
C1 C2 C3 C4 -0.6(3) . . . . ?
C1 C2 C3 C31 -178.46(18) . . . . ?
C2 C3 C4 C5 3.0(3) . . . . ?
C31 C3 C4 C5 -179.25(18) . . . . ?
C3 C4 C5 C6 -2.0(3) . . . . ?
C3 C4 C5 C51 -177.97(17) . . . . ?
C4 C5 C6 C1 -1.3(3) . . . . ?
C51 C5 C6 C1 174.72(18) . . . . ?
C2 C1 C6 C5 3.8(3) . . . . ?
N1 C1 C6 C5 -172.85(18) . . . . ?
N3 N2 C11 N1 -0.1(3) . . . . ?
Ag1 N2 C11 N1 165.72(16) . . . . ?
C12 N1 C11 N2 -0.1(3) . . . . ?
C1 N1 C11 N2 -177.2(2) . . . . ?
N2 N3 C12 N1 -0.2(3) . . . . ?
C11 N1 C12 N3 0.2(3) . . . . ?
C1 N1 C12 N3 177.5(2) . . . . ?
Eu1 O1 C31 O2 -0.3(2) . . . . ?
Eu1 O1 C31 C3 177.26(16) . . . . ?
Eu1 O2 C31 O1 0.3(2) . . . . ?
Eu1 O2 C31 C3 -177.26(16) . . . . ?
C2 C3 C31 O1 -8.0(3) . . . . ?
C4 C3 C31 O1 174.2(2) . . . . ?
C2 C3 C31 O2 169.7(2) . . . . ?
C4 C3 C31 O2 -8.1(3) . . . . ?
O4 Eu1 C31 O1 -68.32(15) 4 . . . ?
O3 Eu1 C31 O1 -147.08(15) 7_565 . . . ?
O3 Eu1 C31 O1 18.42(15) 8_566 . . . ?
O1 Eu1 C31 O1 138.75(13) 2_655 . . . ?
O2 Eu1 C31 O1 90.71(15) 2_655 . . . ?
O2 Eu1 C31 O1 -179.7(2) . . . . ?
C31 Eu1 C31 O1 114.99(16) 2_655 . . . ?
O4 Eu1 C31 O2 111.38(15) 4 . . . ?
O3 Eu1 C31 O2 32.62(15) 7_565 . . . ?
O3 Eu1 C31 O2 -161.88(14) 8_566 . . . ?
O1 Eu1 C31 O2 179.7(2) . . . . ?
O1 Eu1 C31 O2 -41.54(15) 2_655 . . . ?
O2 Eu1 C31 O2 -89.59(16) 2_655 . . . ?
C31 Eu1 C31 O2 -65.30(14) 2_655 . . . ?
Eu1 O3 C51 O4 60.0(3) 7_565 . . . ?
Eu1 O3 C51 C5 -124.11(19) 7_565 . . . ?
C6 C5 C51 O4 4.9(3) . . . . ?
C4 C5 C51 O4 -179.05(19) . . . . ?
C6 C5 C51 O3 -171.34(18) . . . . ?
C4 C5 C51 O3 4.7(3) . . . . ?
